data_7227108
loop_
_publ_author_name
'M\;aczka, Miros\/law'
'Pasi\'nska, Katarzyna'
'Ptak, Maciej'
'Paraguassu, Waldeci'
'da Silva, Tercio Almeida'
'Sieradzki, Adam'
'Pikul, Adam'

_publ_section_title
;
 Effect of solvent, temperature and pressure on the stability of chiral
 and perovskite metal formate frameworks of [NH2NH3][M(HCOO)3] (M = Mn,
 Fe, Zn).
;
_journal_issue 46
_journal_name_full 'Physical chemistry chemical physics : PCCP'
_journal_page_first 31653
_journal_page_last 31663
_journal_paper_doi 10.1039/c6cp06648h
_journal_volume 18
_journal_year 2016
_chemical_formula_sum 'C3 H8 Mn N2 O6'
_chemical_formula_weight 223.05
_space_group_crystal_system hexagonal
_space_group_IT_number 173
_space_group_name_Hall 'P 6c'
_space_group_name_H-M_alt 'P 63'
_symmetry_space_group_name_Hall 'P 6c'
_symmetry_space_group_name_H-M 'P 63'
_atom_sites_solution_hydrogens mixed
_audit_creation_method SHELXL-2014/7
_audit_update_record
;
2016-09-23 deposited with the CCDC.
2016-10-31 downloaded from the CCDC.
;
_cell_angle_alpha 90
_cell_angle_beta 90
_cell_angle_gamma 120
_cell_formula_units_Z 2
_cell_length_a 7.988(3)
_cell_length_b 7.988(3)
_cell_length_c 7.807(3)
_cell_measurement_reflns_used 5005
_cell_measurement_temperature 310(2)
_cell_measurement_theta_max 27.5860
_cell_measurement_theta_min 2.9220
_cell_volume 431.4(3)
_computing_structure_refinement 'SHELXL-2014/7 (Sheldrick, 2014)'
_diffrn_ambient_temperature 310(2)
_diffrn_detector_area_resol_mean 10.6249
_diffrn_measured_fraction_theta_full 0.997
_diffrn_measured_fraction_theta_max 0.997
_diffrn_measurement_device_type 'Xcalibur, Atlas'
_diffrn_radiation_type MoK\a
_diffrn_radiation_wavelength 0.71073
_diffrn_reflns_av_R_equivalents 0.0284
_diffrn_reflns_av_unetI/netI 0.0125
_diffrn_reflns_Laue_measured_fraction_full 0.997
_diffrn_reflns_Laue_measured_fraction_max 0.997
_diffrn_reflns_limit_h_max 9
_diffrn_reflns_limit_h_min -9
_diffrn_reflns_limit_k_max 9
_diffrn_reflns_limit_k_min -9
_diffrn_reflns_limit_l_max 9
_diffrn_reflns_limit_l_min -9
_diffrn_reflns_number 8258
_diffrn_reflns_point_group_measured_fraction_full 0.998
_diffrn_reflns_point_group_measured_fraction_max 0.998
_diffrn_reflns_theta_full 25.957
_diffrn_reflns_theta_max 25.957
_diffrn_reflns_theta_min 3.936
_diffrn_source 'fine-focus sealed X-ray tube'
_exptl_absorpt_coefficient_mu 1.527
_exptl_absorpt_correction_T_max 0.870
_exptl_absorpt_correction_T_min 0.821
_exptl_absorpt_correction_type analytical
_exptl_absorpt_process_details
;
Clark, R. C. & Reid, J. S. (1995). Acta Cryst. A51, 887-897
;
_exptl_crystal_colour colourless
_exptl_crystal_density_diffrn 1.717
_exptl_crystal_description block
_exptl_crystal_F_000 226
_exptl_crystal_size_max 0.188
_exptl_crystal_size_mid 0.141
_exptl_crystal_size_min 0.135
_refine_diff_density_max 0.170
_refine_diff_density_min -0.183
_refine_diff_density_rms 0.035
_refine_ls_abs_structure_details
;
 Flack x determined using 244 quotients [(I+)-(I-)]/[(I+)+(I-)]
 (Parsons, Flack and Wagner, Acta Cryst. B69 (2013) 249-259).
;
_refine_ls_abs_structure_Flack 0.000(12)
_refine_ls_extinction_method none
_refine_ls_goodness_of_fit_ref 1.096
_refine_ls_hydrogen_treatment constr
_refine_ls_matrix_type full
_refine_ls_number_parameters 50
_refine_ls_number_reflns 567
_refine_ls_number_restraints 2
_refine_ls_restrained_S_all 1.098
_refine_ls_R_factor_all 0.0185
_refine_ls_R_factor_gt 0.0171
_refine_ls_shift/su_max 0.000
_refine_ls_shift/su_mean 0.000
_refine_ls_structure_factor_coef Fsqd
_refine_ls_weighting_details 'w=1/[\s^2^(Fo^2^)+(0.0222P)^2^+0.0711P] where P=(Fo^2^+2Fc^2^)/3'
_refine_ls_weighting_scheme calc
_refine_ls_wR_factor_gt 0.0415
_refine_ls_wR_factor_ref 0.0419
_reflns_Friedel_coverage 0.865
_reflns_Friedel_fraction_full 1.000
_reflns_Friedel_fraction_max 1.000
_reflns_number_gt 544
_reflns_number_total 567
_reflns_threshold_expression 'I > 2\s(I)'
_cod_data_source_file c6cp06648h2.cif
_cod_data_source_block hydrmn_p63_310k
_cod_depositor_comments 'Adding full bibliography for 7227105--7227111.cif.'
_cod_original_cell_volume 431.4(4)
_cod_database_code 7227108
_shelx_shelxl_version_number 2014/7
_shelx_space_group_comment
;
The symmetry employed for this shelxl refinement is uniquely defined
by the following loop, which should always be used as a source of
symmetry information in preference to the above space-group names.
They are only intended as comments.
;

loop_
_space_group_symop_operation_xyz
'x, y, z'
'x-y, x, z+1/2'
'-y, x-y, z'
'-x, -y, z+1/2'
'-x+y, -x, z'
'y, -x+y, z+1/2'

loop_
_atom_site_label
_atom_site_type_symbol
_atom_site_fract_x
_atom_site_fract_y
_atom_site_fract_z
_atom_site_U_iso_or_equiv
_atom_site_adp_type
_atom_site_occupancy
_atom_site_site_symmetry_order
_atom_site_calc_flag
_atom_site_refinement_flags_posn
_atom_site_refinement_flags_adp
_atom_site_refinement_flags_occupancy
Mn1 Mn -0.3333 -0.6667 -0.27200(19) 0.02482(18) Uani 1 3 d S T P
O1 O -0.3130(3) -0.4305(3) -0.4260(3) 0.0491(6) Uani 1 1 d . . .
O2 O -0.4303(3) -0.3131(3) -0.6181(3) 0.0489(6) Uani 1 1 d . . .
C1 C -0.4401(4) -0.4397(4) -0.5222(6) 0.0451(7) Uani 1 1 d . . .
H1 H -0.5567 -0.5560 -0.5221 0.054 Uiso 1 1 calc R U .
N1 N -0.065(6) -0.024(9) -0.343(4) 0.120(13) Uani 0.3333 1 d D . P
H1A H -0.1650 -0.1322 -0.3705 0.144 Uiso 0.3333 1 d R U P
H1B H -0.1010 0.0535 -0.3035 0.144 Uiso 0.3333 1 d R U P
N2 N 0.042(4) -0.030(8) -0.214(3) 0.131(15) Uani 0.3333 1 d D . P
H2A H 0.1485 -0.0245 -0.2554 0.157 Uiso 0.3333 1 calc R U P
H2B H -0.0257 -0.1399 -0.1555 0.157 Uiso 0.3333 1 calc R U P
H2C H 0.0748 0.0697 -0.1440 0.157 Uiso 0.3333 1 calc R U P

loop_
_atom_site_aniso_label
_atom_site_aniso_U_11
_atom_site_aniso_U_22
_atom_site_aniso_U_33
_atom_site_aniso_U_23
_atom_site_aniso_U_13
_atom_site_aniso_U_12
Mn1 0.0254(2) 0.0254(2) 0.0237(3) 0.000 0.000 0.01268(11)
O1 0.0478(13) 0.0426(13) 0.0562(16) 0.0102(10) -0.0187(12) 0.0221(10)
O2 0.0438(13) 0.0479(13) 0.0548(16) 0.0171(12) -0.0107(11) 0.0228(11)
C1 0.0383(16) 0.0390(16) 0.0544(16) 0.0125(18) -0.0106(18) 0.0166(11)
N1 0.10(3) 0.08(3) 0.20(2) -0.02(3) -0.03(3) 0.06(4)
N2 0.049(16) 0.08(2) 0.22(3) 0.04(2) -0.008(18) 0.005(9)

loop_
_atom_type_symbol
_atom_type_description
_atom_type_scat_dispersion_real
_atom_type_scat_dispersion_imag
_atom_type_scat_source
C C 0.0033 0.0016 'International Tables Vol C Tables 4.2.6.8 and 6.1.1.4'
H H 0.0000 0.0000 'International Tables Vol C Tables 4.2.6.8 and 6.1.1.4'
Mn Mn 0.3368 0.7283 'International Tables Vol C Tables 4.2.6.8 and 6.1.1.4'
N N 0.0061 0.0033 'International Tables Vol C Tables 4.2.6.8 and 6.1.1.4'
O O 0.0106 0.0060 'International Tables Vol C Tables 4.2.6.8 and 6.1.1.4'

loop_
_geom_angle_atom_site_label_1
_geom_angle_atom_site_label_2
_geom_angle_atom_site_label_3
_geom_angle
_geom_angle_site_symmetry_1
_geom_angle_site_symmetry_3
O1 Mn1 O1 92.35(10) 5_545 3_445
O1 Mn1 O1 92.35(10) 5_545 .
O1 Mn1 O1 92.35(10) 3_445 .
O1 Mn1 O2 82.51(7) 5_545 6_545
O1 Mn1 O2 93.18(8) 3_445 6_545
O1 Mn1 O2 172.60(7) . 6_545
O1 Mn1 O2 172.60(7) 5_545 4_445
O1 Mn1 O2 82.52(7) 3_445 4_445
O1 Mn1 O2 93.18(8) . 4_445
O2 Mn1 O2 92.42(10) 6_545 4_445
O1 Mn1 O2 93.18(8) 5_545 2
O1 Mn1 O2 172.60(7) 3_445 2
O1 Mn1 O2 82.52(7) . 2
O2 Mn1 O2 92.42(10) 6_545 2
O2 Mn1 O2 92.42(10) 4_445 2
C1 O1 Mn1 125.6(2) . .
C1 O2 Mn1 125.4(2) . 2_454
O2 C1 O1 127.5(3) . .
O2 C1 H1 116.2 . .
O1 C1 H1 116.2 . .
N2 N1 N2 43(4) 5 3
N2 N1 N2 41(4) 5 .
N2 N1 N2 39(3) 3 .
N2 N1 H1A 98.7 5 .
N2 N1 H1A 141.9 3 .
N2 N1 H1A 116.4 . .
N2 N1 H1B 74.5 5 .
N2 N1 H1B 66.0 3 .
N2 N1 H1B 102.1 . .
H1A N1 H1B 109.6 . .
N1 N2 H2A 109.5 . .
N1 N2 H2B 109.5 . .
H2A N2 H2B 109.5 . .
N1 N2 H2C 109.5 . .
H2A N2 H2C 109.5 . .
H2B N2 H2C 109.5 . .

loop_
_geom_bond_atom_site_label_1
_geom_bond_atom_site_label_2
_geom_bond_distance
_geom_bond_site_symmetry_2
Mn1 O1 2.174(2) 5_545
Mn1 O1 2.174(2) 3_445
Mn1 O1 2.174(2) .
Mn1 O2 2.174(2) 6_545
Mn1 O2 2.174(2) 4_445
Mn1 O2 2.174(2) 2
O1 C1 1.235(4) .
O2 C1 1.230(4) .
O2 Mn1 2.174(2) 2_454
C1 H1 0.9300 .
N1 N2 1.015(17) 5
N1 N2 1.27(5) 3
N1 N2 1.338(18) .
N1 H1A 0.8599 .
N1 H1B 0.8605 .
N2 H2A 0.8900 .
N2 H2B 0.8900 .
N2 H2C 0.8900 .

loop_
_geom_hbond_atom_site_label_D
_geom_hbond_atom_site_label_H
_geom_hbond_atom_site_label_A
_geom_hbond_distance_DH
_geom_hbond_distance_HA
_geom_hbond_distance_DA
_geom_hbond_angle_DHA
_geom_hbond_site_symmetry_A
N1 H1A O1 0.86 2.11 2.91(6) 154.1 .
N1 H1B O1 0.86 2.35 3.00(6) 132.9 5
N1 H1B O2 0.86 2.47 3.24(4) 150.3 6
N2 H2A O1 0.89 2.36 3.18(3) 152.7 3
N2 H2B O2 0.89 2.07 2.88(5) 150.8 2
N2 H2C N1 0.89 2.46 3.049(17) 124.3 6

loop_
_geom_torsion_atom_site_label_1
_geom_torsion_atom_site_label_2
_geom_torsion_atom_site_label_3
_geom_torsion_atom_site_label_4
_geom_torsion
_geom_torsion_site_symmetry_1
Mn1 O2 C1 O1 -175.8(3) 2_454
Mn1 O1 C1 O2 -175.7(3) .
